data_7222610
loop_
_publ_author_name
'Mishra, R.'
'Poettgen, R.'
'Kotzyba, G.'

_publ_section_title
;
 New metal-rich compounds Nb Ir Si, Nb Ir Ge, and Ta Ir Si synthesis,
 structure and magnetic properties
;
_journal_name_full
;
Zeitschrift fuer Naturforschung, Teil B. Anorganische Chemie, Organische 
Chemie (42,1987-)
;
_journal_page_first 463
_journal_page_last 468
_journal_volume 56
_journal_year 2001
_chemical_formula_sum 'Ir Nb Si'
_chemical_name_systematic 'Nb Ir Si'
_space_group_IT_number 62
_symmetry_space_group_name_Hall '-P 2ac 2n'
_symmetry_space_group_name_H-M 'P n m a'
_cell_angle_alpha 90
_cell_angle_beta 90
_cell_angle_gamma 90
_cell_formula_units_Z 4
_cell_length_a 6.4127
_cell_length_b 3.7948
_cell_length_c 7.277
_cell_volume 177.085
_citation_journal_id_ASTM ZNBSEN
_cod_data_source_file Mishra_ZNBSEN_2001_225.cif
_cod_data_source_block Ir1Nb1Si1
_cod_original_cell_volume 177.0852
_cod_original_formula_sum 'Ir1 Nb1 Si1'
_cod_database_code 7222610

loop_
_symmetry_equiv_pos_as_xyz
x,y,z
-x+1/2,-y,z+1/2
x+1/2,-y+1/2,-z+1/2
-x,y+1/2,-z
-x,-y,-z
x-1/2,y,-z-1/2
-x-1/2,y-1/2,z-1/2
x,-y-1/2,z

loop_
_atom_site_label
_atom_site_type_symbol
_atom_site_fract_x
_atom_site_fract_y
_atom_site_fract_z
_atom_site_occupancy
_atom_site_U_iso_or_equiv
Si1 Si 0.7296 0.25 0.3745 1 0.0
Nb1 Nb 0.976 0.25 0.6723 1 0.0
Ir1 Ir 0.35432 0.25 0.43691 1 0.0
